data_4500015
loop_
_publ_author_name
'Duong, Adam'
'Maris, Thierry'
'Wuest,James D'

_publ_section_title
;
 Structural Similarity of Hydrogen-Bonded Networks in Crystals of Isomeric
 Pyridyl-Substituted Diaminotriazines
;
_journal_name_full 'Cryst. Growth & Design'
_journal_page_first 287
_journal_page_last 294
_journal_paper_doi 10.1021/cg101290r
_journal_volume 11
_journal_year 2011
_chemical_compound_source 'Synthesized by the authors. See text'
_chemical_formula_moiety 'C8 H8 N6'
_chemical_formula_sum 'C8 H8 N6'
_chemical_formula_weight 188.20
_chemical_name_systematic
; 
 ? 
;
_space_group_IT_number 14
_symmetry_cell_setting monoclinic
_symmetry_space_group_name_Hall '-P 2ybc'
_symmetry_space_group_name_H-M 'P 1 21/c 1'
_atom_sites_solution_hydrogens geom
_atom_sites_solution_primary direct
_atom_sites_solution_secondary difmap
_audit_creation_method SHELXL-97
_cell_angle_alpha 90
_cell_angle_beta 95.029(2)
_cell_angle_gamma 90
_cell_formula_units_Z 8
_cell_length_a 12.063(4)
_cell_length_b 19.226(5)
_cell_length_c 7.016(2)
_cell_measurement_reflns_used 2983
_cell_measurement_temperature 100
_cell_measurement_theta_max 55.33
_cell_measurement_theta_min 4.60
_cell_volume 1620.9(8)
_computing_cell_refinement 'SAINT V7.34A(Bruker AXS, 2007)'
_computing_data_collection 'APEX2  (Bruker AXS, 2008)'
_computing_data_reduction 'SAINT V7.34A(Bruker AXS, 2007)'
_computing_molecular_graphics 'SHELXTL v6.12 (Bruker AXS, 2001)'
_computing_publication_material 'UdMX (Maris, 2004)'
_computing_structure_refinement 'SHELXL97 (Sheldrick, 2008)'
_computing_structure_solution 'SHELXS97 (Sheldrick, 2008)'
_diffrn_ambient_temperature 100
_diffrn_detector_area_resol_mean 8.3
_diffrn_measured_fraction_theta_full 0.985
_diffrn_measured_fraction_theta_max 0.985
_diffrn_measurement_device_type 'Bruker Microstar'
_diffrn_measurement_method \w
_diffrn_radiation_monochromator 'Helios optics'
_diffrn_radiation_source 'Rotating Anode'
_diffrn_radiation_type CuK\a
_diffrn_radiation_wavelength 1.54178
_diffrn_reflns_av_R_equivalents 0.057
_diffrn_reflns_av_sigmaI/netI 0.039
_diffrn_reflns_limit_h_max 14
_diffrn_reflns_limit_h_min -14
_diffrn_reflns_limit_k_max 22
_diffrn_reflns_limit_k_min -22
_diffrn_reflns_limit_l_max 8
_diffrn_reflns_limit_l_min -8
_diffrn_reflns_number 15029
_diffrn_reflns_theta_full 66.96
_diffrn_reflns_theta_max 66.96
_diffrn_reflns_theta_min 3.68
_exptl_absorpt_coefficient_mu 0.870
_exptl_absorpt_correction_T_max 0.9742
_exptl_absorpt_correction_T_min 0.8696
_exptl_absorpt_correction_type multi-scan
_exptl_absorpt_process_details 'Sadabs (Sheldrick, 2004)'
_exptl_crystal_colour Colorless
_exptl_crystal_density_diffrn 1.542
_exptl_crystal_density_method 'not measured'
_exptl_crystal_description block
_exptl_crystal_F_000 784
_exptl_crystal_size_max 0.10
_exptl_crystal_size_mid 0.10
_exptl_crystal_size_min 0.03
_refine_diff_density_max 0.254
_refine_diff_density_min -0.245
_refine_diff_density_rms 0.061
_refine_ls_extinction_method none
_refine_ls_goodness_of_fit_ref 1.096
_refine_ls_hydrogen_treatment constr
_refine_ls_matrix_type full
_refine_ls_number_parameters 253
_refine_ls_number_reflns 2842
_refine_ls_number_restraints 0
_refine_ls_restrained_S_all 1.096
_refine_ls_R_factor_all 0.0518
_refine_ls_R_factor_gt 0.0516
_refine_ls_shift/su_max 0.001
_refine_ls_shift/su_mean 0.000
_refine_ls_structure_factor_coef Fsqd
_refine_ls_weighting_details 'calc w=1/[\s^2^(Fo^2^)+(0.1054P)^2^] where P=(Fo^2^+2Fc^2^)/3'
_refine_ls_weighting_scheme calc
_refine_ls_wR_factor_gt 0.1202
_refine_ls_wR_factor_ref 0.1203
_reflns_number_gt 2714
_reflns_number_total 2842
_reflns_threshold_expression I>2\s(I)
_cod_data_source_file deposit.cif
_cod_data_source_block jw1210
_cod_depositor_comments
;
The following automatic conversions were performed:

'_symmetry_cell_setting' value 'Monoclinic' changed to 'monoclinic'
according to the built-in table from CIF Core dictionary named
'cif_core.dic' version 2.4.1 from 2010-06-29.

'_geom_bond_publ_flag'
value 'Y' changed to 'y' according to the built-in table from CIF
Core dictionary named 'cif_core.dic' version 2.4.1 from 2010-06-29
(30 times).

'_geom_angle_publ_flag' value 'Y' changed to 'y'
according to the built-in table from CIF Core dictionary named
'cif_core.dic' version 2.4.1 from 2010-06-29 (40 times).

Automatic conversion script
Id: cif_fix_values 1715 2011-07-08 13:25:40Z adriana 
;
_cod_original_sg_symbol_H-M P21/c
_cod_database_code 4500015

loop_
_symmetry_equiv_pos_as_xyz
'x, y, z'
'-x, y+1/2, -z+1/2'
'-x, -y, -z'
'x, -y-1/2, z-1/2'

loop_
_atom_site_label
_atom_site_type_symbol
_atom_site_fract_x
_atom_site_fract_y
_atom_site_fract_z
_atom_site_U_iso_or_equiv
_atom_site_adp_type
_atom_site_occupancy
_atom_site_symmetry_multiplicity
_atom_site_calc_flag
C1 C 0.51908(6) 0.19832(4) 0.00515(11) 0.0451(2) Uani 1 1 d
C2 C 0.33724(6) 0.19811(4) -0.01662(11) 0.0454(2) Uani 1 1 d
C3 C 0.43276(5) 0.14104(3) 0.22920(10) 0.0453(2) Uani 1 1 d
C4 C 0.43625(5) 0.10757(4) 0.42028(10) 0.0453(2) Uani 1 1 d
C5 C 0.33792(5) 0.08578(4) 0.49617(10) 0.0453(2) Uani 1 1 d
H5 H 0.2694 0.0915 0.4200 0.054 Uiso 1 1 calc
C6 C 0.43494(6) 0.04801(4) 0.76786(9) 0.0451(2) Uani 1 1 d
H6 H 0.4357 0.0256 0.8886 0.054 Uiso 1 1 calc
C7 C 0.53480(6) 0.06847(3) 0.70598(10) 0.0452(2) Uani 1 1 d
H7 H 0.6019 0.0625 0.7858 0.054 Uiso 1 1 calc
C8 C 0.53677(5) 0.09742(4) 0.52875(10) 0.0450(2) Uani 1 1 d
H8 H 0.6051 0.1103 0.4809 0.054 Uiso 1 1 calc
C9 C 1.02236(5) 0.10817(4) 0.09873(10) 0.0453(2) Uani 1 1 d
C10 C 0.93284(5) 0.21085(4) 0.11895(9) 0.0452(2) Uani 1 1 d
C11 C 0.84268(6) 0.10836(4) 0.13705(10) 0.0452(2) Uani 1 1 d
C12 C 0.93370(5) 0.28821(4) 0.12211(10) 0.0452(2) Uani 1 1 d
C13 C 0.83850(6) 0.32402(4) 0.14598(10) 0.0452(2) Uani 1 1 d
H13 H 0.7736 0.2974 0.1618 0.054 Uiso 1 1 calc
C14 C 0.92606(5) 0.42907(4) 0.12418(10) 0.0452(2) Uani 1 1 d
H14 H 0.9240 0.4785 0.1225 0.054 Uiso 1 1 calc
C15 C 1.02585(5) 0.39744(4) 0.10174(10) 0.0454(2) Uani 1 1 d
H15 H 1.0911 0.4238 0.0867 0.054 Uiso 1 1 calc
C16 C 1.02772(5) 0.32642(4) 0.10189(10) 0.0452(2) Uani 1 1 d
H16 H 1.0958 0.3030 0.0876 0.054 Uiso 1 1 calc
N1 N 0.42676(5) 0.22153(3) -0.08815(9) 0.0456(2) Uani 1 1 d
N2 N 0.33083(5) 0.15793(3) 0.14446(8) 0.04528(19) Uani 1 1 d
N3 N 0.52955(5) 0.15921(3) 0.16768(9) 0.04536(19) Uani 1 1 d
N4 N 0.23680(5) 0.22180(3) -0.09183(9) 0.0478(2) Uani 1 1 d
H4A H 0.2330 0.2521 -0.1862 0.057 Uiso 1 1 calc
H4B H 0.1754 0.2069 -0.0462 0.057 Uiso 1 1 calc
N5 N 0.61641(5) 0.22086(3) -0.05920(9) 0.0481(2) Uani 1 1 d
H5A H 0.6151 0.2493 -0.1577 0.058 Uiso 1 1 calc
H5B H 0.6805 0.2070 -0.0022 0.058 Uiso 1 1 calc
N6 N 0.33582(5) 0.05802(3) 0.66665(8) 0.04554(19) Uani 1 1 d
N7 N 0.92992(4) 0.06978(3) 0.11493(8) 0.0453(2) Uani 1 1 d
N8 N 0.83564(5) 0.17857(3) 0.13324(8) 0.0452(2) Uani 1 1 d
N9 N 1.03028(5) 0.17861(3) 0.10693(8) 0.0452(2) Uani 1 1 d
N10 N 0.74713(5) 0.07549(3) 0.15832(9) 0.0479(2) Uani 1 1 d
H10A H 0.7448 0.0297 0.1571 0.058 Uiso 1 1 calc
H10B H 0.6865 0.0996 0.1736 0.058 Uiso 1 1 calc
N11 N 1.11497(5) 0.07312(3) 0.08031(9) 0.0479(2) Uani 1 1 d
H11A H 1.1140 0.0274 0.0791 0.058 Uiso 1 1 calc
H11B H 1.1777 0.0955 0.0692 0.058 Uiso 1 1 calc
N12 N 0.82815(5) 0.39422(3) 0.14913(8) 0.0450(2) Uani 1 1 d

loop_
_atom_site_aniso_label
_atom_site_aniso_U_11
_atom_site_aniso_U_22
_atom_site_aniso_U_33
_atom_site_aniso_U_23
_atom_site_aniso_U_13
_atom_site_aniso_U_12
C1 0.0451(4) 0.0451(4) 0.0452(4) 0.0000(3) 0.0043(3) 0.0000(3)
C2 0.0454(4) 0.0453(4) 0.0457(4) -0.0002(3) 0.0046(3) -0.0001(3)
C3 0.0455(4) 0.0452(4) 0.0452(4) 0.0000(3) 0.0042(3) 0.0002(3)
C4 0.0452(4) 0.0453(4) 0.0455(4) 0.0002(3) 0.0045(3) 0.0005(2)
C5 0.0454(4) 0.0455(4) 0.0450(4) -0.0002(3) 0.0043(3) -0.0003(3)
C6 0.0457(4) 0.0448(4) 0.0450(4) 0.0001(2) 0.0042(3) -0.0002(2)
C7 0.0458(4) 0.0450(4) 0.0450(4) -0.0004(3) 0.0044(3) -0.0003(3)
C8 0.0451(4) 0.0451(4) 0.0449(4) 0.0006(3) 0.0044(3) 0.0001(3)
C9 0.0451(4) 0.0455(4) 0.0454(4) 0.0002(3) 0.0045(3) -0.0003(3)
C10 0.0454(4) 0.0454(5) 0.0450(4) 0.0001(3) 0.0042(3) 0.0001(2)
C11 0.0455(4) 0.0447(4) 0.0453(4) -0.0001(3) 0.0044(3) 0.0001(3)
C12 0.0449(4) 0.0452(5) 0.0455(4) -0.0002(3) 0.0042(3) 0.0000(2)
C13 0.0455(4) 0.0451(4) 0.0451(4) 0.0002(3) 0.0045(3) -0.0002(3)
C14 0.0451(4) 0.0453(4) 0.0454(4) 0.0000(2) 0.0043(3) 0.0003(2)
C15 0.0460(4) 0.0450(4) 0.0452(4) 0.0003(3) 0.0047(3) -0.0001(3)
C16 0.0457(4) 0.0451(4) 0.0449(4) 0.0002(3) 0.0044(3) 0.0000(3)
N1 0.0457(3) 0.0459(4) 0.0453(4) 0.0000(2) 0.0045(3) 0.0003(2)
N2 0.0456(3) 0.0449(3) 0.0453(4) -0.0005(2) 0.0040(3) 0.0002(2)
N3 0.0454(3) 0.0452(4) 0.0455(4) 0.0001(2) 0.0041(2) 0.0002(2)
N4 0.0481(4) 0.0475(4) 0.0477(4) 0.0000(2) 0.0047(3) 0.0003(2)
N5 0.0483(4) 0.0481(4) 0.0479(4) -0.0001(2) 0.0045(3) -0.0004(2)
N6 0.0455(4) 0.0455(3) 0.0457(4) 0.0002(2) 0.0041(3) 0.0000(2)
N7 0.0455(4) 0.0452(4) 0.0452(4) -0.0003(2) 0.0047(3) 0.0000(2)
N8 0.0455(3) 0.0451(4) 0.0450(4) 0.0000(2) 0.0043(3) 0.0000(2)
N9 0.0454(3) 0.0452(4) 0.0451(4) 0.0001(2) 0.0046(3) 0.0001(2)
N10 0.0481(4) 0.0477(4) 0.0481(4) 0.0002(3) 0.0047(3) -0.0001(2)
N11 0.0480(4) 0.0480(4) 0.0480(4) -0.0002(2) 0.0049(3) 0.0000(2)
N12 0.0451(3) 0.0443(4) 0.0456(4) -0.0002(2) 0.0040(3) 0.0002(2)

loop_
_atom_type_symbol
_atom_type_description
_atom_type_scat_dispersion_real
_atom_type_scat_dispersion_imag
_atom_type_scat_source
C C 0.0181 0.0091 'International Tables Vol C Tables 4.2.6.8 and 6.1.1.4'
H H 0.0000 0.0000 'International Tables Vol C Tables 4.2.6.8 and 6.1.1.4'
N N 0.0311 0.0180 'International Tables Vol C Tables 4.2.6.8 and 6.1.1.4'

loop_
_geom_angle_atom_site_label_1
_geom_angle_atom_site_label_2
_geom_angle_atom_site_label_3
_geom_angle
_geom_angle_publ_flag
N1 C1 N3 127.90(7) y
N1 C1 N5 116.22(7) y
N3 C1 N5 115.64(6) y
N1 C2 N4 118.27(7) y
N1 C2 N2 127.95(7) y
N4 C2 N2 113.27(6) y
N3 C3 N2 125.72(7) y
N3 C3 C4 116.86(6) y
N2 C3 C4 116.89(6) y
C8 C4 C5 118.43(7) y
C8 C4 C3 120.70(6) y
C5 C4 C3 120.87(6) y
N6 C5 C4 123.42(6) y
N6 C5 H5 118.3 ?
C4 C5 H5 118.3 ?
N6 C6 C7 123.64(7) y
N6 C6 H6 118.2 ?
C7 C6 H6 118.2 ?
C8 C7 C6 119.39(7) y
C8 C7 H7 120.3 ?
C6 C7 H7 120.3 ?
C7 C8 C4 118.22(7) y
C7 C8 H8 120.9 ?
C4 C8 H8 120.9 ?
N11 C9 N7 116.17(7) y
N11 C9 N9 117.13(6) y
N7 C9 N9 126.65(6) y
N9 C10 N8 124.76(8) y
N9 C10 C12 117.33(6) y
N8 C10 C12 117.88(6) y
N7 C11 N10 117.17(7) y
N7 C11 N8 127.84(7) y
N10 C11 N8 114.93(6) y
C13 C12 C16 117.17(8) y
C13 C12 C10 120.16(6) y
C16 C12 C10 122.66(6) y
N12 C13 C12 125.81(7) y
N12 C13 H13 117.1 ?
C12 C13 H13 117.1 ?
C15 C14 N12 124.65(7) y
C15 C14 H14 117.7 ?
N12 C14 H14 117.7 ?
C16 C15 C14 117.28(6) y
C16 C15 H15 121.4 ?
C14 C15 H15 121.4 ?
C15 C16 C12 121.52(6) y
C15 C16 H16 119.2 ?
C12 C16 H16 119.2 ?
C2 N1 C1 112.47(7) y
C3 N2 C2 112.33(6) y
C3 N3 C1 113.45(6) y
C2 N4 H4A 120 ?
C2 N4 H4B 120 ?
H4A N4 H4B 120 ?
C1 N5 H5A 120 ?
C1 N5 H5B 120 ?
H5A N5 H5B 120 ?
C5 N6 C6 116.77(6) y
C11 N7 C9 112.27(7) y
C10 N8 C11 114.23(6) y
C10 N9 C9 113.93(6) y
C11 N10 H10A 120 ?
C11 N10 H10B 120 ?
H10A N10 H10B 120 ?
C9 N11 H11A 120 ?
C9 N11 H11B 120 ?
H11A N11 H11B 120 ?
C13 N12 C14 113.55(6) y

loop_
_geom_bond_atom_site_label_1
_geom_bond_atom_site_label_2
_geom_bond_distance
_geom_bond_publ_flag
C1 N1 1.3191(10) y
C1 N3 1.3625(10) y
C1 N5 1.3649(10) y
C2 N1 1.3099(10) y
C2 N4 1.3572(10) y
C2 N2 1.3767(10) y
C3 N3 1.3267(10) y
C3 N2 1.3575(10) y
C3 C4 1.4842(11) y
C4 C8 1.3877(10) y
C4 C5 1.4059(10) y
C5 N6 1.3121(10) y
C5 H5 0.95 ?
C6 N6 1.3499(10) y
C6 C7 1.3734(10) y
C6 H6 0.95 ?
C7 C8 1.3644(10) y
C7 H7 0.95 ?
C8 H8 0.95 ?
C9 N11 1.3208(9) y
C9 N7 1.3505(9) y
C9 N9 1.3585(11) y
C10 N9 1.3380(9) y
C10 N8 1.3383(9) y
C10 C12 1.4875(12) y
C11 N7 1.3078(9) y
C11 N10 1.3343(10) y
C11 N8 1.3527(11) y
C12 C13 1.3619(10) y
C12 C16 1.3691(10) y
C13 N12 1.3558(11) y
C13 H13 0.95 ?
C14 C15 1.3699(10) y
C14 N12 1.3824(9) y
C14 H14 0.95 ?
C15 C16 1.3657(12) y
C15 H15 0.95 ?
C16 H16 0.95 ?
N4 H4a 0.88 ?
N4 H4b 0.88 ?
N5 H5a 0.88 ?
N5 H5b 0.88 ?
N10 H10a 0.88 ?
N10 H10b 0.88 ?
N11 H11a 0.88 ?
N11 H11b 0.88 ?

loop_
_geom_hbond_atom_site_label_D
_geom_hbond_atom_site_label_H
_geom_hbond_atom_site_label_A
_geom_hbond_distance_DH
_geom_hbond_distance_HA
_geom_hbond_distance_DA
_geom_hbond_angle_DHA
_geom_hbond_site_symmetry_A
N4 H4A N2 0.88 2.46 3.2287(11) 146.5 4_565
N4 H4B N9 0.88 2.2 3.0740(12) 171.3 1_455
N5 H5A N3 0.88 2.33 3.1201(11) 149 4_565
N5 H5B N8 0.88 2.1 2.9752(12) 177.4 .
N10 H10A N6 0.88 2.35 3.0518(11) 136.6 3_656
N10 H10B N3 0.88 2.21 3.0845(11) 171.9 .
N11 H11A N7 0.88 2.34 3.0963(12) 143.5 3_755
N11 H11B N2 0.88 2.23 3.0719(11) 160.8 1_655
